data_7012767
loop_
_publ_author_name
'Bezombes, Jean-Philippe'
'Gehrhus, Barbara'
'Hitchcock, Peter B.'
'Lappert, Michael F.'
'Merle, Philippe G.'

_publ_section_title
;
 A comparative study of the behaviour of N-trimethylsilyl and
 N-neopentyl-anilines and 1,2-diaminobenzenes towards trimethylalane;
 X-ray structures of nine Al--N compounds
;
_journal_issue 9
_journal_name_full 'Dalton Transactions'
_journal_page_first 1821
_journal_paper_doi 10.1039/b300957m
_journal_year 2003
_chemical_compound_source 'synthesis as described'
_chemical_formula_moiety 'C16 H34 Al2 N2 Si2'
_chemical_formula_structural 'C16 H34 AL2 N2 SI2'
_chemical_formula_sum 'C16 H34 Al2 N2 Si2'
_chemical_formula_weight 364.59
_chemical_name_common '[1,2C6H4(NSiMe3)2(AlMe2)2]'
_space_group_IT_number 13
_symmetry_cell_setting monoclinic
_symmetry_Int_Tables_number 13
_symmetry_space_group_name_Hall '-P 2yac'
_symmetry_space_group_name_H-M 'P 1 2/n 1'
_atom_sites_solution_hydrogens geom
_atom_sites_solution_primary direct
_atom_sites_solution_secondary difmap
_audit_conform_dict_location ftp://ftp.iucr.org/cifdics/cif_core2.1beta.dic
_audit_conform_dict_name cif_core.dic
_audit_conform_dict_version 2.1beta3
_audit_creation_date 2000-03-24T15:21:07-00:00
_audit_creation_method 'WinGX routine CIF_UPDATE'
_cell_angle_alpha 90
_cell_angle_beta 100.846(2)
_cell_angle_gamma 90
_cell_formula_units_Z 2
_cell_length_a 9.9516(3)
_cell_length_b 10.0786(3)
_cell_length_c 11.4394(3)
_cell_measurement_reflns_used 7497
_cell_measurement_temperature 173(2)
_cell_measurement_theta_max 25.028
_cell_measurement_theta_min 4.529
_cell_measurement_wavelength 0.71073
_cell_volume 1126.86(6)
_computing_cell_refinement 'HKL Scalepack (Otwinowski & Minor 1997)'
_computing_data_reduction 'HKL Denzo and Scalepack (Otwinowski & Minor 1997)'
_computing_molecular_graphics 'Ortep-3 for Windows (Farrugia, 1997)'
_computing_publication_material 'WinGX publication routines (Farrugia, 1998)'
_computing_structure_refinement 'SHELXL-97 (Sheldrick, 1997)'
_computing_structure_solution 'SHELXS-97 (Shledrick, 1997)'
_diffrn_ambient_temperature 173(2)
_diffrn_measured_fraction_theta_full 0.986
_diffrn_measured_fraction_theta_max 0.986
_diffrn_measurement_device KappaCCD
_diffrn_measurement_method CCD
_diffrn_radiation_monochromator graphite
_diffrn_radiation_type MoK\a
_diffrn_radiation_wavelength 0.71073
_diffrn_reflns_av_R_equivalents 0.0405
_diffrn_reflns_av_sigmaI/netI 0.024
_diffrn_reflns_limit_h_max 11
_diffrn_reflns_limit_h_min -11
_diffrn_reflns_limit_k_max 10
_diffrn_reflns_limit_k_min -12
_diffrn_reflns_limit_l_max 13
_diffrn_reflns_limit_l_min -11
_diffrn_reflns_number 12321
_diffrn_reflns_theta_full 25.03
_diffrn_reflns_theta_max 25.03
_diffrn_reflns_theta_min 4.55
_exptl_absorpt_coefficient_mu 0.235
_exptl_absorpt_correction_T_max 0.9329
_exptl_absorpt_correction_T_min 0.9329
_exptl_crystal_colour Colourless
_exptl_crystal_density_diffrn 1.075
_exptl_crystal_density_method 'not measured'
_exptl_crystal_description prism
_exptl_crystal_F_000 396
_exptl_crystal_size_max 0.3
_exptl_crystal_size_mid 0.3
_exptl_crystal_size_min 0.3
_refine_diff_density_max 0.301
_refine_diff_density_min -0.268
_refine_diff_density_rms 0.051
_refine_ls_extinction_method none
_refine_ls_goodness_of_fit_ref 1.646
_refine_ls_hydrogen_treatment riding
_refine_ls_matrix_type full
_refine_ls_number_parameters 100
_refine_ls_number_reflns 1962
_refine_ls_number_restraints 0
_refine_ls_restrained_S_all 1.646
_refine_ls_R_factor_all 0.0458
_refine_ls_R_factor_gt 0.0429
_refine_ls_shift/su_max 0
_refine_ls_shift/su_mean 0
_refine_ls_structure_factor_coef Fsqd
_refine_ls_weighting_scheme calc
_refine_ls_wR_factor_gt 0.1829
_refine_ls_wR_factor_ref 0.1858
_reflns_number_gt 1817
_reflns_number_total 1962
_reflns_threshold_expression >2sigma(I)
_cod_data_source_file b300957m.txt
_cod_data_source_block lappert-4
_cod_original_sg_symbol_H-M P2/n
_cod_database_code 7012767

loop_
_symmetry_equiv_pos_as_xyz
'x, y, z'
'-x+1/2, y, -z+1/2'
'-x, -y, -z'
'x-1/2, -y, z-1/2'

loop_
_atom_site_label
_atom_site_type_symbol
_atom_site_fract_x
_atom_site_fract_y
_atom_site_fract_z
_atom_site_U_iso_or_equiv
_atom_site_adp_type
_atom_site_occupancy
_atom_site_symmetry_multiplicity
_atom_site_calc_flag
_atom_site_refinement_flags
_atom_site_disorder_assembly
_atom_site_disorder_group
Si Si 0.20592(6) 0.27089(7) 0.50227(5) 0.0318(3) Uani 1 1 d . . .
Al Al 0.10680(6) 0.31022(6) 0.21020(5) 0.0281(3) Uani 1 1 d . . .
N N 0.23295(19) 0.24403(18) 0.35604(16) 0.0255(5) Uani 1 1 d . . .
C1 C 0.2406(2) 0.1097(2) 0.30944(18) 0.0265(5) Uani 1 1 d . . .
C2 C 0.2330(2) -0.0091(2) 0.36910(19) 0.0316(6) Uani 1 1 d . . .
H2 H 0.2215 -0.0096 0.4497 0.038 Uiso 1 1 calc R . .
C3 C 0.2424(2) -0.1285(2) 0.3082(2) 0.0362(6) Uani 1 1 d . . .
H3 H 0.2383 -0.2105 0.3484 0.043 Uiso 1 1 calc R . .
C4 C 0.0352(3) 0.2051(3) 0.5156(3) 0.0535(8) Uani 1 1 d . . .
H4A H -0.0354 0.2482 0.4564 0.08 Uiso 1 1 calc R . .
H4B H 0.0179 0.2233 0.5956 0.08 Uiso 1 1 calc R . .
H4C H 0.0328 0.1092 0.5017 0.08 Uiso 1 1 calc R . .
C5 C 0.3476(3) 0.1960(3) 0.6116(3) 0.0488(7) Uani 1 1 d . . .
H5A H 0.3488 0.0998 0.5994 0.073 Uiso 1 1 calc R . .
H5B H 0.3338 0.2148 0.6925 0.073 Uiso 1 1 calc R . .
H5C H 0.435 0.234 0.6004 0.073 Uiso 1 1 calc R . .
C6 C 0.2035(3) 0.4533(3) 0.5250(2) 0.0438(7) Uani 1 1 d . . .
H6A H 0.1288 0.4925 0.4672 0.066 Uiso 1 1 calc R . .
H6B H 0.2909 0.4913 0.5138 0.066 Uiso 1 1 calc R . .
H6C H 0.1895 0.4723 0.6058 0.066 Uiso 1 1 calc R . .
C7 C 0.0710(3) 0.5014(3) 0.2049(2) 0.0445(7) Uani 1 1 d . . .
H7A H 0.1572 0.5495 0.2302 0.067 Uiso 1 1 calc R . .
H7B H 0.008 0.5231 0.2584 0.067 Uiso 1 1 calc R . .
H7C H 0.03 0.5274 0.1234 0.067 Uiso 1 1 calc R . .
C8 C -0.0574(3) 0.2007(3) 0.1617(3) 0.0477(7) Uani 1 1 d . . .
H8A H -0.0318 0.1067 0.1666 0.071 Uiso 1 1 calc R . .
H8B H -0.1003 0.2225 0.0797 0.071 Uiso 1 1 calc R . .
H8C H -0.1222 0.2182 0.2147 0.071 Uiso 1 1 calc R . .

loop_
_atom_site_aniso_label
_atom_site_aniso_U_11
_atom_site_aniso_U_22
_atom_site_aniso_U_33
_atom_site_aniso_U_23
_atom_site_aniso_U_13
_atom_site_aniso_U_12
Si 0.0341(5) 0.0312(5) 0.0315(5) -0.0049(2) 0.0094(3) -0.0034(3)
Al 0.0229(5) 0.0252(5) 0.0353(5) -0.0030(2) 0.0033(3) 0.0010(2)
N 0.0277(10) 0.0196(9) 0.0295(10) -0.0031(7) 0.0063(7) -0.0016(7)
C1 0.0241(11) 0.0215(11) 0.0349(11) -0.0028(8) 0.0077(8) -0.0014(8)
C2 0.0327(12) 0.0268(12) 0.0368(12) 0.0020(8) 0.0106(9) -0.0006(9)
C3 0.0371(13) 0.0226(12) 0.0511(13) 0.0046(9) 0.0136(10) -0.0009(9)
C4 0.0522(18) 0.0588(19) 0.0572(18) -0.0130(13) 0.0301(14) -0.0153(13)
C5 0.064(2) 0.0436(16) 0.0363(13) 0.0014(11) 0.0038(12) 0.0022(13)
C6 0.0456(15) 0.0413(16) 0.0449(13) -0.0141(11) 0.0097(11) 0.0015(11)
C7 0.0385(14) 0.0357(15) 0.0570(16) -0.0003(11) 0.0028(11) 0.0108(11)
C8 0.0278(13) 0.0508(17) 0.0617(17) -0.0104(12) 0.0016(11) -0.0064(11)

loop_
_atom_type_symbol
_atom_type_description
_atom_type_scat_dispersion_real
_atom_type_scat_dispersion_imag
_atom_type_scat_source
C C 0.0033 0.0016 'International Tables Vol C Tables 4.2.6.8 and 6.1.1.4'
H H 0 0 'International Tables Vol C Tables 4.2.6.8 and 6.1.1.4'
Al Al 0.0645 0.0514 'International Tables Vol C Tables 4.2.6.8 and 6.1.1.4'
N N 0.0061 0.0033 'International Tables Vol C Tables 4.2.6.8 and 6.1.1.4'
Si Si 0.0817 0.0704 'International Tables Vol C Tables 4.2.6.8 and 6.1.1.4'

loop_
_geom_angle_atom_site_label_1
_geom_angle_atom_site_label_2
_geom_angle_atom_site_label_3
_geom_angle
_geom_angle_site_symmetry_1
_geom_angle_site_symmetry_3
_geom_angle_publ_flag
N Si C6 107.02(11) . . ?
N Si C5 110.09(12) . . ?
C6 Si C5 109.62(12) . . ?
N Si C4 109.15(11) . . ?
C6 Si C4 107.79(13) . . ?
C5 Si C4 112.97(15) . . ?
C7 Al C8 114.06(12) . . ?
C7 Al N 115.79(10) . . ?
C8 Al N 113.93(11) . . ?
C7 Al N 117.94(10) . 2 ?
C8 Al N 112.67(10) . 2 ?
N Al N 77.62(9) . 2 ?
C7 Al Al 100.16(8) . 2 ?
C8 Al Al 145.78(9) . 2 ?
N Al Al 45.21(5) . 2 ?
N Al Al 45.20(5) 2 2 ?
C1 N Si 121.02(14) . . ?
C1 N Al 94.14(12) . . ?
Si N Al 123.70(10) . . ?
C1 N Al 94.05(12) . 2 ?
Si N Al 125.56(10) . 2 ?
Al N Al 89.59(8) . 2 ?
C2 C1 C1 120.33(12) . 2 ?
C2 C1 N 127.47(18) . . ?
C1 C1 N 112.20(10) 2 . ?
C1 C2 C3 118.77(19) . . ?
C3 C3 C2 120.89(13) 2 . ?

loop_
_geom_bond_atom_site_label_1
_geom_bond_atom_site_label_2
_geom_bond_distance
_geom_bond_site_symmetry_2
_geom_bond_publ_flag
Si N 1.7644(18) . ?
Si C6 1.857(3) . ?
Si C5 1.859(3) . ?
Si C4 1.857(3) . ?
Al C7 1.959(3) . ?
Al C8 1.964(3) . ?
Al N 2.0041(19) . ?
Al N 2.0043(19) 2 ?
Al Al 2.8242(12) 2 ?
N C1 1.462(3) . ?
N Al 2.0043(19) 2 ?
C1 C2 1.387(3) . ?
C1 C1 1.407(4) 2 ?
C2 C3 1.402(3) . ?
C3 C3 1.369(5) 2 ?
